data_2006362
loop_
_publ_author_name
'Schimek, George L.'
'Kolis, Joseph W.'

_publ_contact_author
;
      Joseph W. Kolis
      Department of Chemistry
      Clemson University
      Clemson, SC 29634-1905
      U.S.A.
;
_publ_section_title
;
 KAg~2~AsS~4~
;
_journal_issue 8
_journal_name_full 'Acta Crystallographica Section C'
_journal_page_first 991
_journal_page_last 992
_journal_paper_doi 10.1107/S0108270197000450
_journal_volume 53
_journal_year 1997
_chemical_formula_moiety KAg2AsS4
_chemical_formula_sum 'Ag2 As K S4'
_chemical_formula_weight 458.02
_space_group_IT_number 121
_symmetry_cell_setting tetragonal
_symmetry_space_group_name_Hall 'I -4 2'
_symmetry_space_group_name_H-M 'I -4 2 m'
_atom_type_scat_source 'International Tables (Cromer & Waber, 1974)'
_audit_creation_method 'manual editing of form.cif'
_cell_angle_alpha 90
_cell_angle_beta 90
_cell_angle_gamma 90
_cell_formula_units_Z 2
_cell_length_a 6.7504(5)
_cell_length_b 6.7504
_cell_length_c 8.2650(10)
_cell_measurement_reflns_used 25
_cell_measurement_temperature 295
_cell_measurement_theta_max 18.6
_cell_measurement_theta_min 7.2
_cell_volume 376.62(5)
_computing_cell_refinement 'MSC/AFC Diffractometer Control Software'
_computing_data_collection
;MSC/AFC Diffractometer Control Software (Molecular Structure Corporation,
1992)
;
_computing_data_reduction 'TEXSAN (Molecular Structure Corporation, 1993)'
_computing_molecular_graphics TEXSAN
_computing_structure_refinement TEXSAN
_computing_structure_solution 'SHELXS-86 (Sheldrick, 1985)'
_diffrn_ambient_temperature 295
_diffrn_measurement_device 'Rigaku AFC7R diffractometer'
_diffrn_measurement_method \w--2\q
_diffrn_radiation_monochromator graphite
_diffrn_radiation_source 'Rigaku rotating anode'
_diffrn_radiation_type 'Mo K\a'
_diffrn_radiation_wavelength 0.71073
_diffrn_reflns_av_R_equivalents .0746
_diffrn_reflns_limit_h_max 7
_diffrn_reflns_limit_h_min 0
_diffrn_reflns_limit_k_max 8
_diffrn_reflns_limit_k_min -7
_diffrn_reflns_limit_l_max 9
_diffrn_reflns_limit_l_min -9
_diffrn_reflns_number 732
_diffrn_reflns_theta_max 24.91
_diffrn_reflns_theta_min 1.50
_diffrn_standards_decay_% 0.05
_diffrn_standards_interval_count 100
_diffrn_standards_number 3
_exptl_absorpt_coefficient_mu 11.096
_exptl_absorpt_correction_T_max 0.412
_exptl_absorpt_correction_T_min 0.330
_exptl_absorpt_correction_type 'empirical via \y scans (North, Phillips & Mathews, 1968)'
_exptl_crystal_colour orange
_exptl_crystal_density_diffrn 4.038
_exptl_crystal_density_method 'not measured'
_exptl_crystal_description polyhedron
_exptl_crystal_F_000 420
_exptl_crystal_size_max 0.32
_exptl_crystal_size_mid 0.10
_exptl_crystal_size_min 0.08
_refine_diff_density_max 0.60
_refine_diff_density_min -0.75
_refine_ls_extinction_coef '37(3) x 10^-7^'
_refine_ls_extinction_method 'Zachariasen type 2 Gaussian isotropic'
_refine_ls_goodness_of_fit_obs 1.640
_refine_ls_hydrogen_treatment 'not applicable'
_refine_ls_matrix_type full
_refine_ls_number_constraints 0
_refine_ls_number_parameters 19
_refine_ls_number_reflns 117
_refine_ls_number_restraints 0
_refine_ls_R_factor_obs .0241
_refine_ls_shift/esd_max 0.006
_refine_ls_structure_factor_coef F
_refine_ls_weighting_details 'w = 1/[\s(F~obs~)]^2^'
_refine_ls_weighting_scheme calc
_refine_ls_wR_factor_obs .0217
_reflns_number_observed 117
_reflns_number_total 120
_reflns_observed_criterion I>2\s(I)
_cod_data_source_file br1149.cif
_cod_data_source_block BD0330
_cod_depositor_comments
;
The following automatic conversions were performed:

'_refine_ls_weighting_scheme' value 'w = 1/[\s(F~obs~)]^2^' was
changed to 'calc'. New tag '_refine_ls_weighting_details' was
created. The value of the new tag was set to 'w = 1/[\s(F~obs~)]^2^'.

Automatic conversion script
Id: cif_fix_values 3143 2015-03-26 13:38:13Z robertas 
;
_cod_original_cell_volume 376.61(8)
_cod_original_formula_sum 'S4 K As Ag2'
_cod_database_code 2006362

loop_
_symmetry_equiv_pos_as_xyz
'   +x,   +y,   +z'
'   -x,   -y,   +z'
'   -x,   +y,   -z'
'   +x,   -y,   -z'
'   -y,   +x,   -z'
'   +y,   -x,   -z'
'   +y,   +x,   +z'
'   -y,   -x,   +z'
'  0.5+x,  0.5+y,  0.5+z'
'  0.5-x,   0.5-y,   0.5+z'
'  0.5-x,   0.5+y,  0.5-z'
'  0.5+x,  0.5-y,   0.5-z'
'  0.5-y,   0.5+x,  0.5-z'
'  0.5+y,  0.5-x,   0.5-z'
'  0.5+y,  0.5+x,  0.5+z'
'  0.5-y,   0.5-x,   0.5+z'

loop_
_atom_site_aniso_label
_atom_site_aniso_U_11
_atom_site_aniso_U_22
_atom_site_aniso_U_33
_atom_site_aniso_U_12
_atom_site_aniso_U_13
_atom_site_aniso_U_23
_atom_site_aniso_type_symbol
Ag1 .0287(6) .0287 .055(2) .0000 .0000 .0000 Ag
Ag1' .060(6) .020(4) .047(6) -.026(5) .0000 .0000 Ag
As1 .0147(5) .0147 .0186(6) .0000 .0000 .0000 As
K1 .0300(10) .030 .035(2) .0000 .0000 .0000 K
S1 .0197(6) .0197 .0304(9) .0010(10) -.0050 .0050(7) S

loop_
_atom_site_label
_atom_site_fract_x
_atom_site_fract_y
_atom_site_fract_z
_atom_site_U_iso_or_equiv
_atom_site_thermal_displace_type
_atom_site_calc_flag
_atom_site_refinement_flags
_atom_site_occupancy
Ag1 0 .5000 .25 .0373(7) Uani d ST .80
Ag1' 0 .5000 .3030(10) .043(5) Uani d ST .10
As1 0 0 .5 .0160(3) Uani d ST 1.00
K1 0 0 0 .0315(9) Uani d ST 1.00
S1 -.1878(2) .1878 .3529(2) .0233(5) Uani d ST 1.00

loop_
_geom_angle_atom_site_label_1
_geom_angle_atom_site_label_2
_geom_angle_atom_site_label_3
_geom_angle_site_symmetry_1
_geom_angle_site_symmetry_3
_geom_angle
_geom_angle_publ_flag
S1 Ag1 S1 . 14_455 96.14(2)x4 yes
S1 Ag1 S1 . 2_565 141.84(7)x2 yes
S1 Ag1' S1 . 14_455 94.40(9)x4 yes
S1 Ag1' S1 14_455 13_555 124.7(4) yes
S1 Ag1' S1 . 2_565 161.0(5) yes
S1 As1 S1 . 6_556 108.35(5)x4 yes
S1 As1 S1 . 2_555 111.7(1)x2 yes
S1 K1 S1 14_445 9_544 98.20(2)x4 yes
S1 K1 S1 . 14_445 71.23(2)x8 yes
S1 K1 S1 . 9_544 143.77(6)x4 yes
S1 K1 S1 . 10_454 80.61(2)x4 yes
S1 K1 S1 14_445 13_555 135.62(6)x2 yes
S1 K1 S1 . 6_555 136.53(4)x4 yes
S1 K1 S1 . 2_555 63.16(7)x2 yes
Ag1 S1 Ag1 . 11_445 133.02(7) yes
Ag1 S1 As1 . . 111.85(5) yes
Ag1' S1 Ag1' . 11_445 134.03(9) yes
Ag1' S1 As1 . . 106.8(2) yes
Ag1 S1 K1 . 9_455 84.97(5) yes
Ag1 S1 K1 . . 80.85(4) yes
Ag1' S1 K1 . . 89.1(2) yes
Ag1' S1 K1 . 9_455 80.9(1) yes
As1 S1 K1 . 9_455 123.68(7) yes
As1 S1 K1 . . 92.55(7) yes
K1 S1 K1 . 9_455 143.77(6) yes

loop_
_geom_bond_atom_site_label_1
_geom_bond_atom_site_label_2
_geom_bond_site_symmetry_1
_geom_bond_site_symmetry_2
_geom_bond_distance
_geom_bond_publ_flag
Ag1 K1 . . 3.9574(1) ?
Ag1' K1 . . 3.747(5) ?
Ag1 Ag1' . . 0.44(1) ?
Ag1 S1 . . 2.6023(7)x4 yes
Ag1' S1 . . 2.494(2)x2 yes
Ag1' S1 . 14_455 2.777(6)x2 yes
As1 S1 . . 2.166(2)x4 yes
K1 S1 . 9_544 3.218(2)x4 yes
K1 S1 . . 3.424(2)x4 yes
